data_1558401
loop_
_publ_author_name
'Fernandez, Zulema'
'Fern\'andez, Berta'
'Qui\~no\'a, Emilio'
'Riguera, Ricardo'
'Freire, Felix'

_publ_section_title
;
 Chiral Information Harvesting in Helical Poly(acetylene) Derivatives
 Using Oligo(p-phenyleneethynylene)s as Spacers
;
_journal_name_full 'Chemical Science'
_journal_paper_doi 10.1039/D0SC02685A
_journal_year 2020
_chemical_absolute_configuration syn
_chemical_formula_moiety 'C33 H23 N O2'
_chemical_formula_sum 'C33 H23 N O2'
_chemical_formula_weight 465.52
_space_group_IT_number 19
_space_group_name_Hall 'P 2ac 2ab'
_space_group_name_H-M_alt 'P 21 21 21'
_symmetry_cell_setting orthorhombic
_symmetry_Int_Tables_number 19
_symmetry_space_group_name_Hall 'P 2ac 2ab'
_symmetry_space_group_name_H-M 'P 21 21 21'
_atom_sites_solution_hydrogens mixed
_atom_sites_solution_primary dual
_atom_sites_solution_secondary dual
_audit_conform_dict_location ftp://ftp.iucr.org/pub/cif_core.dic
_audit_conform_dict_name cif_core.dic
_audit_conform_dict_version 2.4.5
_audit_creation_date 2019-06-12T09:05:36-00:00
_audit_creation_method 'WinGX routine CIF_UPDATE'
_audit_update_record
;
2020-05-11 deposited with the CCDC.	2020-06-23 downloaded from the CCDC.
;
_cell_angle_alpha 90
_cell_angle_beta 90
_cell_angle_gamma 90
_cell_formula_units_Z 4
_cell_length_a 5.3349(2)
_cell_length_b 8.0996(4)
_cell_length_c 58.179(2)
_cell_measurement_reflns_used 1556
_cell_measurement_temperature 100(2)
_cell_measurement_theta_max 74.14
_cell_measurement_theta_min 3.04
_cell_measurement_wavelength 1.54178
_cell_volume 2513.95(18)
_computing_cell_refinement 'APPEX3v2018.7-2 (BRUKER AXS, 2005)'
_computing_data_collection 'APPEX3v2018.7-2 (BRUKER AXS, 2005)'
_computing_data_reduction 'APPEX3v2018.7-2 (BRUKER AXS, 2005)'
_computing_molecular_graphics 'Ortep for Windows (Farrugia, 2012)'
_computing_publication_material 'WinGX publication routines (Farrugia, 2012)'
_computing_structure_refinement 'SHELXL-2018/3 (Sheldrick, 2018)'
_computing_structure_solution 'SHELXT 2014/5 (Sheldrick, 2014)'
_diffrn_ambient_temperature 100(2)
_diffrn_detector_area_resol_mean 7.3910
_diffrn_measured_fraction_theta_full 0.997
_diffrn_measured_fraction_theta_max 0.995
_diffrn_measurement_device_type 'Bruker D8 VENTURE PHOTON III-14'
_diffrn_measurement_method 'omega and phi'
_diffrn_radiation_monochromator 'Incoatec multilayer mirror'
_diffrn_radiation_probe x-ray
_diffrn_radiation_type CuK\a
_diffrn_radiation_wavelength 1.54184
_diffrn_reflns_av_R_equivalents 0.1376
_diffrn_reflns_av_unetI/netI 0.1064
_diffrn_reflns_Laue_measured_fraction_full 0.997
_diffrn_reflns_Laue_measured_fraction_max 0.995
_diffrn_reflns_limit_h_max 4
_diffrn_reflns_limit_h_min -6
_diffrn_reflns_limit_k_max 10
_diffrn_reflns_limit_k_min -10
_diffrn_reflns_limit_l_max 70
_diffrn_reflns_limit_l_min -72
_diffrn_reflns_number 22404
_diffrn_reflns_point_group_measured_fraction_full 0.997
_diffrn_reflns_point_group_measured_fraction_max 0.994
_diffrn_reflns_theta_full 67.679
_diffrn_reflns_theta_max 74.776
_diffrn_reflns_theta_min 3.038
_diffrn_source 'INCOATEC microfocus sealed tube'
_diffrn_source_type 'Incoatec I\mS 3.0'
_diffrn_standards_number 0
_exptl_absorpt_coefficient_mu 0.599
_exptl_absorpt_correction_T_max 0.9705
_exptl_absorpt_correction_T_min 0.7979
_exptl_absorpt_correction_type multi-scan
_exptl_absorpt_process_details 'BRUKER SADABS-2016/2'
_exptl_crystal_colour Colourless
_exptl_crystal_density_diffrn 1.23
_exptl_crystal_density_method 'not measured'
_exptl_crystal_description plate
_exptl_crystal_F_000 976
_exptl_crystal_size_max 0.09
_exptl_crystal_size_mid 0.08
_exptl_crystal_size_min 0.02
_refine_diff_density_max 0.314
_refine_diff_density_min -0.287
_refine_diff_density_rms 0.064
_refine_ls_abs_structure_details
;
 Flack x determined using 792 quotients [(I+)-(I-)]/[(I+)+(I-)]
 (Parsons, Flack and Wagner, Acta Cryst. B69 (2013) 249-259).
;
_refine_ls_abs_structure_Flack 0.0(6)
_refine_ls_extinction_method none
_refine_ls_goodness_of_fit_ref 0.997
_refine_ls_hydrogen_treatment mixed
_refine_ls_matrix_type full
_refine_ls_number_constraints 0
_refine_ls_number_parameters 334
_refine_ls_number_reflns 5141
_refine_ls_number_restraints 0
_refine_ls_restrained_S_all 0.997
_refine_ls_R_factor_all 0.1384
_refine_ls_R_factor_gt 0.0755
_refine_ls_shift/su_max 0
_refine_ls_shift/su_mean 0
_refine_ls_structure_factor_coef Fsqd
_refine_ls_weighting_details 'w=1/[\s^2^(Fo^2^)+(0.0920P)^2^] where P=(Fo^2^+2Fc^2^)/3'
_refine_ls_weighting_scheme calc
_refine_ls_wR_factor_gt 0.1678
_refine_ls_wR_factor_ref 0.2048
_reflns_Friedel_coverage 0.681
_reflns_Friedel_fraction_full 0.996
_reflns_Friedel_fraction_max 0.992
_reflns_number_gt 2954
_reflns_number_total 5141
_reflns_threshold_expression 'I > 2\s(I)'
_cod_data_source_file d0sc02685a2.cif
_cod_data_source_block shelx_CCDC1
_cod_original_cell_volume 2513.94(18)
_cod_database_code 1558401
_shelx_estimated_absorpt_t_min 0.948
_shelx_estimated_absorpt_t_max 0.988
_shelx_shelxl_version_number 2018/3

loop_
_symmetry_equiv_pos_as_xyz
'x, y, z'
'x+1/2, -y+1/2, -z'
'-x, y+1/2, -z+1/2'
'-x+1/2, -y, z+1/2'

loop_
_atom_site_label
_atom_site_type_symbol
_atom_site_fract_x
_atom_site_fract_y
_atom_site_fract_z
_atom_site_U_iso_or_equiv
_atom_site_adp_type
_atom_site_occupancy
_atom_site_site_symmetry_order
_atom_site_calc_flag
_atom_site_refinement_flags_posn
_atom_site_refinement_flags_adp
_atom_site_refinement_flags_occupancy
_atom_site_disorder_assembly
_atom_site_disorder_group
C1 C 0.3541(14) 0.9728(9) 0.67577(13) 0.0504(17) Uani 1 1 d . . . . .
C2 C 0.3738(14) 0.9115(9) 0.65715(12) 0.0453(16) Uani 1 1 d . . . . .
C3 C 0.3938(12) 0.8429(8) 0.63430(10) 0.0382(14) Uani 1 1 d . . . . .
C4 C 0.2131(13) 0.7357(8) 0.62601(11) 0.0396(15) Uani 1 1 d . . . . .
H4 H 0.079117 0.702427 0.635719 0.047 Uiso 1 1 calc R U . . .
C5 C 0.2253(11) 0.6767(8) 0.60384(11) 0.0385(14) Uani 1 1 d . . . . .
H5 H 0.10103 0.60194 0.598498 0.046 Uiso 1 1 calc R U . . .
C6 C 0.4192(12) 0.7258(7) 0.58906(10) 0.0342(13) Uani 1 1 d . . . . .
C7 C 0.6019(11) 0.8346(8) 0.59752(11) 0.0369(13) Uani 1 1 d . . . . .
H7 H 0.734632 0.869304 0.587767 0.044 Uiso 1 1 calc R U . . .
C8 C 0.5909(12) 0.8914(8) 0.61976(11) 0.0406(14) Uani 1 1 d . . . . .
H8 H 0.717156 0.963825 0.625337 0.049 Uiso 1 1 calc R U . . .
C9 C 0.4265(11) 0.6676(8) 0.56590(10) 0.0353(13) Uani 1 1 d . . . . .
C10 C 0.4265(12) 0.6157(8) 0.54637(10) 0.0356(13) Uani 1 1 d . . . . .
C11 C 0.4201(11) 0.5568(8) 0.52324(10) 0.0338(13) Uani 1 1 d . . . . .
C12 C 0.2274(11) 0.4524(8) 0.51565(10) 0.0357(13) Uani 1 1 d . . . . .
H12 H 0.100496 0.41886 0.526114 0.043 Uiso 1 1 calc R U . . .
C13 C 0.2196(11) 0.3982(8) 0.49335(10) 0.0345(13) Uani 1 1 d . . . . .
H13 H 0.086587 0.328592 0.488457 0.041 Uiso 1 1 calc R U . . .
C14 C 0.4063(11) 0.4446(7) 0.47773(10) 0.0324(12) Uani 1 1 d . . . . .
C15 C 0.5988(12) 0.5486(8) 0.48523(10) 0.0358(13) Uani 1 1 d . . . . .
H15 H 0.725091 0.582534 0.474737 0.043 Uiso 1 1 calc R U . . .
C16 C 0.6071(11) 0.6023(7) 0.50769(10) 0.0346(13) Uani 1 1 d . . . . .
H16 H 0.741083 0.670912 0.512626 0.042 Uiso 1 1 calc R U . . .
C17 C 0.4016(11) 0.3829(8) 0.45462(10) 0.0345(13) Uani 1 1 d . . . . .
C18 C 0.4021(11) 0.3292(8) 0.43544(10) 0.0347(13) Uani 1 1 d . . . . .
C19 C 0.4089(11) 0.2716(7) 0.41213(9) 0.0321(13) Uani 1 1 d . . . . .
C20 C 0.2183(10) 0.1721(8) 0.40317(10) 0.0339(12) Uani 1 1 d . . . . .
H20 H 0.083452 0.138333 0.412751 0.041 Uiso 1 1 calc R U . . .
C21 C 0.2250(11) 0.1224(8) 0.38039(10) 0.0340(13) Uani 1 1 d . . . . .
H21 H 0.094183 0.055466 0.374408 0.041 Uiso 1 1 calc R U . . .
C22 C 0.4226(11) 0.1700(8) 0.36623(10) 0.0352(13) Uani 1 1 d . . . . .
C23 C 0.6128(12) 0.2674(7) 0.37487(10) 0.0356(13) Uani 1 1 d . . . . .
H23 H 0.748224 0.299472 0.365249 0.043 Uiso 1 1 calc R U . . .
C24 C 0.6060(11) 0.3187(8) 0.39766(10) 0.0353(13) Uani 1 1 d . . . . .
H24 H 0.736644 0.386462 0.403493 0.042 Uiso 1 1 calc R U . . .
C25 C 0.6229(11) 0.0887(8) 0.32970(10) 0.0369(14) Uani 1 1 d . . . . .
C26 C 0.5654(12) 0.0418(8) 0.30454(11) 0.0398(14) Uani 1 1 d . . . . .
H26 H 0.683595 -0.047261 0.299623 0.048 Uiso 1 1 calc R U . . .
C27 C 0.5990(12) 0.1885(9) 0.28901(10) 0.0401(14) Uani 1 1 d . . . . .
C28 C 0.4241(13) 0.3125(9) 0.28839(11) 0.0442(15) Uani 1 1 d . . . . .
H28 H 0.283355 0.307779 0.298369 0.053 Uiso 1 1 calc R U . . .
C29 C 0.4496(14) 0.4445(10) 0.27343(13) 0.0523(18) Uani 1 1 d . . . . .
H29 H 0.326293 0.529137 0.273077 0.063 Uiso 1 1 calc R U . . .
C30 C 0.6566(13) 0.4527(10) 0.25892(12) 0.0504(18) Uani 1 1 d . . . . .
H30 H 0.674729 0.542549 0.24856 0.06 Uiso 1 1 calc R U . . .
C31 C 0.8346(14) 0.3303(10) 0.25965(12) 0.0542(18) Uani 1 1 d . . . . .
H31 H 0.976826 0.33629 0.249858 0.065 Uiso 1 1 calc R U . . .
C32 C 0.8080(12) 0.1980(9) 0.27455(11) 0.0441(15) Uani 1 1 d . . . . .
H32 H 0.931867 0.11381 0.27496 0.053 Uiso 1 1 calc R U . . .
C33 C 0.2752(14) -0.1776(9) 0.30954(13) 0.0541(18) Uani 1 1 d . . . . .
H33A H 0.394515 -0.252053 0.302018 0.081 Uiso 1 1 calc R U . . .
H33B H 0.103753 -0.211743 0.305796 0.081 Uiso 1 1 calc R U . . .
H33C H 0.299549 -0.182014 0.32622 0.081 Uiso 1 1 calc R U . . .
N1 N 0.4198(10) 0.1198(6) 0.34280(8) 0.0344(11) Uani 1 1 d . . . . .
O1 O 0.8416(8) 0.0996(6) 0.33604(7) 0.0419(11) Uani 1 1 d . . . . .
O2 O 0.3149(8) -0.0157(6) 0.30177(7) 0.0417(10) Uani 1 1 d . . . . .
H1 H 0.316(14) 1.025(10) 0.6896(14) 0.06(2) Uiso 1 1 d . . . . .
H1N H 0.257(17) 0.118(11) 0.3349(15) 0.07(2) Uiso 1 1 d . . . . .

loop_
_atom_site_aniso_label
_atom_site_aniso_U_11
_atom_site_aniso_U_22
_atom_site_aniso_U_33
_atom_site_aniso_U_23
_atom_site_aniso_U_13
_atom_site_aniso_U_12
C1 0.064(4) 0.048(4) 0.039(4) -0.005(3) 0.003(3) 0.012(3)
C2 0.050(4) 0.042(4) 0.044(4) 0.005(3) -0.001(3) 0.001(3)
C3 0.047(4) 0.033(3) 0.034(3) 0.002(3) -0.001(3) 0.010(3)
C4 0.042(4) 0.042(4) 0.035(3) 0.006(3) -0.001(3) 0.000(3)
C5 0.037(3) 0.037(3) 0.041(3) 0.002(3) -0.001(2) 0.001(3)
C6 0.043(3) 0.031(3) 0.029(3) 0.003(2) 0.000(2) 0.005(3)
C7 0.038(3) 0.033(3) 0.040(3) 0.006(3) 0.000(2) 0.001(3)
C8 0.040(3) 0.038(4) 0.044(3) -0.001(3) -0.005(3) 0.003(3)
C9 0.038(3) 0.031(3) 0.036(3) 0.005(3) -0.002(2) 0.001(3)
C10 0.035(3) 0.033(3) 0.038(3) 0.007(3) 0.001(2) 0.003(2)
C11 0.033(3) 0.035(3) 0.034(3) -0.002(3) 0.000(2) 0.005(2)
C12 0.036(3) 0.040(4) 0.031(3) 0.005(3) 0.001(2) 0.001(3)
C13 0.033(3) 0.032(3) 0.039(3) 0.001(3) -0.001(2) 0.001(2)
C14 0.034(3) 0.028(3) 0.035(3) 0.000(2) -0.004(2) 0.000(2)
C15 0.040(3) 0.037(3) 0.031(3) 0.003(3) 0.005(2) 0.003(3)
C16 0.032(3) 0.033(3) 0.039(3) 0.003(2) -0.001(2) 0.000(2)
C17 0.033(3) 0.040(3) 0.031(3) 0.002(3) -0.001(2) 0.000(3)
C18 0.031(3) 0.032(3) 0.042(3) 0.003(3) 0.000(2) -0.001(3)
C19 0.036(3) 0.035(3) 0.025(3) 0.003(2) -0.002(2) 0.003(2)
C20 0.032(3) 0.036(3) 0.033(3) 0.002(3) 0.002(2) 0.003(3)
C21 0.032(3) 0.037(3) 0.033(3) 0.000(3) -0.001(2) -0.002(2)
C22 0.039(3) 0.033(3) 0.034(3) 0.003(3) 0.000(2) 0.003(3)
C23 0.038(3) 0.036(3) 0.033(3) 0.001(3) 0.002(2) 0.001(3)
C24 0.037(3) 0.036(3) 0.033(3) -0.003(3) -0.005(2) 0.000(3)
C25 0.040(4) 0.039(3) 0.032(3) 0.000(3) -0.001(2) -0.003(3)
C26 0.042(3) 0.040(4) 0.037(3) -0.007(3) 0.001(3) 0.002(3)
C27 0.046(4) 0.045(4) 0.030(3) -0.006(3) 0.000(2) -0.005(3)
C28 0.048(4) 0.048(4) 0.037(3) 0.002(3) -0.002(3) -0.005(3)
C29 0.054(4) 0.052(4) 0.052(4) 0.006(4) -0.012(3) -0.001(3)
C30 0.050(4) 0.061(5) 0.040(4) 0.018(3) -0.011(3) -0.013(3)
C31 0.053(4) 0.068(5) 0.042(4) 0.008(4) -0.003(3) -0.011(4)
C32 0.041(3) 0.056(4) 0.035(3) -0.004(3) -0.002(3) -0.005(3)
C33 0.058(4) 0.045(4) 0.059(5) 0.001(4) 0.002(3) -0.007(3)
N1 0.035(3) 0.037(3) 0.031(2) -0.002(2) -0.001(2) 0.000(2)
O1 0.039(2) 0.050(3) 0.037(2) -0.002(2) 0.0000(17) 0.0022(19)
O2 0.044(2) 0.045(3) 0.036(2) -0.002(2) -0.0001(17) -0.009(2)

loop_
_atom_type_symbol
_atom_type_description
_atom_type_scat_dispersion_real
_atom_type_scat_dispersion_imag
_atom_type_scat_source
C C 0.0181 0.0091 'International Tables Vol C Tables 4.2.6.8 and 6.1.1.4'
H H 0 0 'International Tables Vol C Tables 4.2.6.8 and 6.1.1.4'
N N 0.0311 0.018 'International Tables Vol C Tables 4.2.6.8 and 6.1.1.4'
O O 0.0492 0.0322 'International Tables Vol C Tables 4.2.6.8 and 6.1.1.4'

loop_
_geom_angle_atom_site_label_1
_geom_angle_atom_site_label_2
_geom_angle_atom_site_label_3
_geom_angle
_geom_angle_site_symmetry_1
_geom_angle_site_symmetry_3
_geom_angle_publ_flag
C2 C1 H1 172(5) . . ?
C1 C2 C3 177.9(7) . . ?
C4 C3 C8 119.1(6) . . ?
C4 C3 C2 120.7(6) . . ?
C8 C3 C2 120.1(6) . . ?
C5 C4 C3 120.7(6) . . ?
C5 C4 H4 119.6 . . ?
C3 C4 H4 119.6 . . ?
C4 C5 C6 120.7(6) . . ?
C4 C5 H5 119.6 . . ?
C6 C5 H5 119.6 . . ?
C5 C6 C7 118.4(6) . . ?
C5 C6 C9 120.3(6) . . ?
C7 C6 C9 121.3(6) . . ?
C8 C7 C6 120.7(6) . . ?
C8 C7 H7 119.6 . . ?
C6 C7 H7 119.6 . . ?
C7 C8 C3 120.3(6) . . ?
C7 C8 H8 119.9 . . ?
C3 C8 H8 119.9 . . ?
C10 C9 C6 178.1(7) . . ?
C9 C10 C11 178.4(7) . . ?
C16 C11 C12 118.6(5) . . ?
C16 C11 C10 120.4(6) . . ?
C12 C11 C10 121.0(6) . . ?
C13 C12 C11 120.9(6) . . ?
C13 C12 H12 119.6 . . ?
C11 C12 H12 119.6 . . ?
C12 C13 C14 120.5(6) . . ?
C12 C13 H13 119.8 . . ?
C14 C13 H13 119.8 . . ?
C15 C14 C13 118.8(5) . . ?
C15 C14 C17 121.0(5) . . ?
C13 C14 C17 120.2(5) . . ?
C16 C15 C14 120.7(6) . . ?
C16 C15 H15 119.7 . . ?
C14 C15 H15 119.7 . . ?
C15 C16 C11 120.5(6) . . ?
C15 C16 H16 119.7 . . ?
C11 C16 H16 119.7 . . ?
C18 C17 C14 178.6(7) . . ?
C17 C18 C19 177.3(7) . . ?
C20 C19 C24 118.6(5) . . ?
C20 C19 C18 121.4(5) . . ?
C24 C19 C18 119.9(6) . . ?
C21 C20 C19 120.3(6) . . ?
C21 C20 H20 119.8 . . ?
C19 C20 H20 119.8 . . ?
C20 C21 C22 120.4(6) . . ?
C20 C21 H21 119.8 . . ?
C22 C21 H21 119.8 . . ?
C23 C22 C21 119.9(6) . . ?
C23 C22 N1 121.4(5) . . ?
C21 C22 N1 118.7(5) . . ?
C22 C23 C24 119.9(6) . . ?
C22 C23 H23 120 . . ?
C24 C23 H23 120 . . ?
C23 C24 C19 120.8(6) . . ?
C23 C24 H24 119.6 . . ?
C19 C24 H24 119.6 . . ?
O1 C25 N1 125.5(5) . . ?
O1 C25 C26 119.5(5) . . ?
N1 C25 C26 115.0(5) . . ?
O2 C26 C27 107.6(5) . . ?
O2 C26 C25 112.0(5) . . ?
C27 C26 C25 110.6(5) . . ?
O2 C26 H26 108.9 . . ?
C27 C26 H26 108.9 . . ?
C25 C26 H26 108.9 . . ?
C28 C27 C32 119.1(6) . . ?
C28 C27 C26 120.9(6) . . ?
C32 C27 C26 120.0(6) . . ?
C27 C28 C29 121.0(7) . . ?
C27 C28 H28 119.5 . . ?
C29 C28 H28 119.5 . . ?
C28 C29 C30 119.7(7) . . ?
C28 C29 H29 120.2 . . ?
C30 C29 H29 120.2 . . ?
C31 C30 C29 119.7(7) . . ?
C31 C30 H30 120.1 . . ?
C29 C30 H30 120.1 . . ?
C30 C31 C32 120.4(7) . . ?
C30 C31 H31 119.8 . . ?
C32 C31 H31 119.8 . . ?
C31 C32 C27 120.0(7) . . ?
C31 C32 H32 120 . . ?
C27 C32 H32 120 . . ?
O2 C33 H33A 109.5 . . ?
O2 C33 H33B 109.5 . . ?
H33A C33 H33B 109.5 . . ?
O2 C33 H33C 109.5 . . ?
H33A C33 H33C 109.5 . . ?
H33B C33 H33C 109.5 . . ?
C25 N1 C22 125.9(5) . . ?
C25 N1 H1N 116(5) . . ?
C22 N1 H1N 117(5) . . ?
C33 O2 C26 114.3(5) . . ?

loop_
_geom_bond_atom_site_label_1
_geom_bond_atom_site_label_2
_geom_bond_distance
_geom_bond_site_symmetry_2
_geom_bond_publ_flag
C1 C2 1.196(10) . ?
C1 H1 0.93(8) . ?
C2 C3 1.445(9) . ?
C3 C4 1.384(10) . ?
C3 C8 1.406(10) . ?
C4 C5 1.377(9) . ?
C4 H4 0.95 . ?
C5 C6 1.403(9) . ?
C5 H5 0.95 . ?
C6 C7 1.403(9) . ?
C6 C9 1.428(9) . ?
C7 C8 1.375(9) . ?
C7 H7 0.95 . ?
C8 H8 0.95 . ?
C9 C10 1.212(9) . ?
C10 C11 1.428(9) . ?
C11 C16 1.396(9) . ?
C11 C12 1.403(9) . ?
C12 C13 1.370(9) . ?
C12 H12 0.95 . ?
C13 C14 1.400(9) . ?
C13 H13 0.95 . ?
C14 C15 1.398(9) . ?
C14 C17 1.435(8) . ?
C15 C16 1.378(9) . ?
C15 H15 0.95 . ?
C16 H16 0.95 . ?
C17 C18 1.197(8) . ?
C18 C19 1.435(8) . ?
C19 C20 1.399(9) . ?
C19 C24 1.400(9) . ?
C20 C21 1.385(9) . ?
C20 H20 0.95 . ?
C21 C22 1.393(9) . ?
C21 H21 0.95 . ?
C22 C23 1.380(9) . ?
C22 N1 1.422(8) . ?
C23 C24 1.390(8) . ?
C23 H23 0.95 . ?
C24 H24 0.95 . ?
C25 O1 1.227(8) . ?
C25 N1 1.348(8) . ?
C25 C26 1.543(8) . ?
C26 O2 1.424(8) . ?
C26 C27 1.503(10) . ?
C26 H26 1 . ?
C27 C28 1.371(10) . ?
C27 C32 1.399(9) . ?
C28 C29 1.386(10) . ?
C28 H28 0.95 . ?
C29 C30 1.391(11) . ?
C29 H29 0.95 . ?
C30 C31 1.374(11) . ?
C30 H30 0.95 . ?
C31 C32 1.385(11) . ?
C31 H31 0.95 . ?
C32 H32 0.95 . ?
C33 O2 1.403(9) . ?
C33 H33A 0.98 . ?
C33 H33B 0.98 . ?
C33 H33C 0.98 . ?
N1 H1N 0.98(9) . ?

loop_
_geom_hbond_atom_site_label_D
_geom_hbond_atom_site_label_H
_geom_hbond_atom_site_label_A
_geom_hbond_distance_DH
_geom_hbond_distance_HA
_geom_hbond_distance_DA
_geom_hbond_angle_DHA
_geom_hbond_site_symmetry_A
_geom_hbond_publ_flag
C23 H23 O1 0.95 2.4 2.905(7) 113 . yes
C21 H21 O1 0.95 2.63 3.298(7) 127.6 1_455 yes

loop_
_geom_torsion_atom_site_label_1
_geom_torsion_atom_site_label_2
_geom_torsion_atom_site_label_3
_geom_torsion_atom_site_label_4
_geom_torsion
_geom_torsion_site_symmetry_1
_geom_torsion_site_symmetry_2
_geom_torsion_site_symmetry_3
_geom_torsion_site_symmetry_4
_geom_torsion_publ_flag
C8 C3 C4 C5 0.1(10) . . . . ?
C2 C3 C4 C5 176.7(6) . . . . ?
C3 C4 C5 C6 -0.9(10) . . . . ?
C4 C5 C6 C7 0.9(9) . . . . ?
C4 C5 C6 C9 -178.3(6) . . . . ?
C5 C6 C7 C8 0.0(9) . . . . ?
C9 C6 C7 C8 179.1(6) . . . . ?
C6 C7 C8 C3 -0.9(9) . . . . ?
C4 C3 C8 C7 0.8(10) . . . . ?
C2 C3 C8 C7 -175.9(6) . . . . ?
C16 C11 C12 C13 -1.1(9) . . . . ?
C10 C11 C12 C13 179.0(6) . . . . ?
C11 C12 C13 C14 0.8(9) . . . . ?
C12 C13 C14 C15 -0.7(9) . . . . ?
C12 C13 C14 C17 177.9(6) . . . . ?
C13 C14 C15 C16 1.1(9) . . . . ?
C17 C14 C15 C16 -177.6(6) . . . . ?
C14 C15 C16 C11 -1.4(9) . . . . ?
C12 C11 C16 C15 1.4(9) . . . . ?
C10 C11 C16 C15 -178.6(6) . . . . ?
C24 C19 C20 C21 -0.4(9) . . . . ?
C18 C19 C20 C21 177.9(6) . . . . ?
C19 C20 C21 C22 0.5(9) . . . . ?
C20 C21 C22 C23 -0.1(9) . . . . ?
C20 C21 C22 N1 -178.5(6) . . . . ?
C21 C22 C23 C24 -0.4(9) . . . . ?
N1 C22 C23 C24 178.0(6) . . . . ?
C22 C23 C24 C19 0.5(9) . . . . ?
C20 C19 C24 C23 -0.1(9) . . . . ?
C18 C19 C24 C23 -178.4(6) . . . . ?
O1 C25 C26 O2 161.5(6) . . . . ?
N1 C25 C26 O2 -20.6(8) . . . . ?
O1 C25 C26 C27 -78.5(8) . . . . ?
N1 C25 C26 C27 99.4(7) . . . . ?
O2 C26 C27 C28 47.1(8) . . . . ?
C25 C26 C27 C28 -75.5(7) . . . . ?
O2 C26 C27 C32 -131.5(6) . . . . ?
C25 C26 C27 C32 105.9(7) . . . . ?
C32 C27 C28 C29 1.2(10) . . . . ?
C26 C27 C28 C29 -177.4(6) . . . . ?
C27 C28 C29 C30 -0.6(10) . . . . ?
C28 C29 C30 C31 -0.4(11) . . . . ?
C29 C30 C31 C32 0.6(11) . . . . ?
C30 C31 C32 C27 0.0(10) . . . . ?
C28 C27 C32 C31 -0.9(9) . . . . ?
C26 C27 C32 C31 177.7(6) . . . . ?
O1 C25 N1 C22 -0.2(10) . . . . ?
C26 C25 N1 C22 -178.0(6) . . . . ?
C23 C22 N1 C25 32.6(9) . . . . ?
C21 C22 N1 C25 -149.1(6) . . . . ?
C27 C26 O2 C33 161.9(5) . . . . ?
C25 C26 O2 C33 -76.4(7) . . . . ?
